data_7243898
loop_
_publ_author_name
'Varaksina, Evgeniya A.'
'Kiskin, Mikhail A.'
'Lyssenko, Konstantin A.'
'Puntus, Lada N.'
'Korshunov, Vladislav M.'
'Silva, Gustavo S.'
'Freire, Ricardo O.'
'Taydakov, Ilya V.'

_publ_section_title
;
 Tuning the luminescence efficiency by perfluorination of side chains in
 Eu3+ complexes with \b-diketones of the thiophene series
;
_journal_name_full 'Physical Chemistry Chemical Physics'
_journal_paper_doi 10.1039/D1CP02951G
_journal_year 2021
_chemical_formula_moiety 'C35.67 H22.67 Eu F6 N2 O6 S2.67, 0.33(C), 0.33(S)'
_chemical_formula_sum 'C36 H23 Eu F6 N2 O6 S3'
_chemical_formula_weight 941.70
_space_group_crystal_system triclinic
_space_group_IT_number 2
_space_group_name_Hall '-P 1'
_space_group_name_H-M_alt 'P -1'
_atom_sites_solution_hydrogens geom
_audit_creation_date 2021-01-29
_audit_creation_method
;
Olex2 1.2
(compiled 2018.05.29 svn.r3508 for OlexSys, GUI svn.r5506)
;
_audit_update_record
;
2021-04-30 deposited with the CCDC.	2021-10-25 downloaded from the CCDC.
;
_cell_angle_alpha 90.152(4)
_cell_angle_beta 94.059(3)
_cell_angle_gamma 102.044(3)
_cell_formula_units_Z 2
_cell_length_a 9.4489(7)
_cell_length_b 13.2007(11)
_cell_length_c 14.8576(11)
_cell_measurement_reflns_used 3417
_cell_measurement_temperature 150(2)
_cell_measurement_theta_max 30.37
_cell_measurement_theta_min 2.43
_cell_volume 1807.6(2)
_computing_molecular_graphics 'Olex2 (Dolomanov et al., 2009)'
_computing_publication_material 'Olex2 (Dolomanov et al., 2009)'
_computing_structure_refinement 'ShelXL (Sheldrick, 2015)'
_diffrn_ambient_temperature 150.0
_diffrn_measured_fraction_theta_full 0.989
_diffrn_measured_fraction_theta_max 0.985
_diffrn_measurement_device_type 'Bruker D8 Venture'
_diffrn_measurement_method '\f and \w scans'
_diffrn_radiation_type MoK\a
_diffrn_radiation_wavelength 0.71073
_diffrn_reflns_av_R_equivalents 0.0689
_diffrn_reflns_av_unetI/netI 0.1282
_diffrn_reflns_Laue_measured_fraction_full 0.989
_diffrn_reflns_Laue_measured_fraction_max 0.985
_diffrn_reflns_limit_h_max 12
_diffrn_reflns_limit_h_min -12
_diffrn_reflns_limit_k_max 17
_diffrn_reflns_limit_k_min -17
_diffrn_reflns_limit_l_max 19
_diffrn_reflns_limit_l_min -17
_diffrn_reflns_number 16459
_diffrn_reflns_point_group_measured_fraction_full 0.989
_diffrn_reflns_point_group_measured_fraction_max 0.985
_diffrn_reflns_theta_full 25.242
_diffrn_reflns_theta_max 27.877
_diffrn_reflns_theta_min 1.374
_diffrn_standards_number 0
_exptl_absorpt_coefficient_mu 1.988
_exptl_absorpt_correction_T_max 0.7461
_exptl_absorpt_correction_T_min 0.6330
_exptl_absorpt_correction_type multi-scan
_exptl_absorpt_process_details
;
SADABS-2016/2 (Bruker,2016/2) was used for absorption correction.
wR2(int) was 0.1295 before and 0.0486 after correction.
The Ratio of minimum to maximum transmission is 0.8484.
The \l/2 correction factor is Not present.
;
_exptl_crystal_colour colourless
_exptl_crystal_density_diffrn 1.730
_exptl_crystal_description parallelepiped
_exptl_crystal_F_000 932
_exptl_crystal_preparation Luminescent
_exptl_crystal_size_max 0.08
_exptl_crystal_size_mid 0.02
_exptl_crystal_size_min 0.02
_refine_diff_density_max 1.482
_refine_diff_density_min -1.910
_refine_diff_density_rms 0.173
_refine_ls_extinction_method none
_refine_ls_goodness_of_fit_ref 1.016
_refine_ls_hydrogen_treatment constr
_refine_ls_matrix_type full
_refine_ls_number_parameters 494
_refine_ls_number_reflns 8489
_refine_ls_number_restraints 21
_refine_ls_restrained_S_all 1.178
_refine_ls_R_factor_all 0.0968
_refine_ls_R_factor_gt 0.0640
_refine_ls_shift/su_max 0.000
_refine_ls_shift/su_mean 0.000
_refine_ls_structure_factor_coef Fsqd
_refine_ls_weighting_details 'w=1/[\s^2^(Fo^2^)+(0.0487P)^2^] where P=(Fo^2^+2Fc^2^)/3'
_refine_ls_weighting_scheme calc
_refine_ls_wR_factor_gt 0.1188
_refine_ls_wR_factor_ref 0.1310
_reflns_Friedel_coverage 0.000
_reflns_number_gt 6035
_reflns_number_total 8489
_reflns_threshold_expression 'I > 2\s(I)'
_cod_data_source_file d1cp02951g2.cif
_cod_data_source_block eup_CCDC1
_cod_depositor_comments
;
The following automatic conversions were performed:

data item '_exptl_absorpt_correction_type' value 'multi scan' was
changed to 'multi-scan' in accordance with the
/home/data/users/saulius/crontab/automatic-downloads/rss-feeds/RSC/lib/dictionaries/cif_core.dic
dictionary named 'cif_core.dic' version 2.4.2 last updated on
2011-04-26.

Automatic conversion script
Id: cif_fix_values 7556 2019-12-06 15:28:31Z antanas 
;
_cod_database_code 7243898
_shelx_shelxl_version_number 2014/7
_shelx_space_group_comment
;
The symmetry employed for this shelxl refinement is uniquely defined
by the following loop, which should always be used as a source of
symmetry information in preference to the above space-group names.
They are only intended as comments.
;
_shelx_estimated_absorpt_t_max 0.961
_shelx_estimated_absorpt_t_min 0.857
_olex2_refinement_description
;
1. Fixed Uiso
 At 1.2 times of:
  All C(H) groups
2. Restrained distances
 S3-C20 = S3-C22
 1.7 with sigma of 0.02
 S3A-C20 = S3A-C23
 1.7 with sigma of 0.02
 C21-C22 = C21A-C23
 1.46 with sigma of 0.01
 C20-C21 = C20-C21A
 1.44 with sigma of 0.01
 C22-C23
 1.35 with sigma of 0.01
 C20-C22 = C20-C23
 2.4 with sigma of 0.02
 C21-S3 = C21A-S3A
 2.6 with sigma of 0.02
 C21-C23 = C21A-C22
 2.35 with sigma of 0.02
 S3-C22 = S3A-C23
 2.5 with sigma of 0.02
3. Restrained planarity
 C20, C21, C22, C23, S3
 with sigma of 0.01
 C20, C21A, C22, C23, S3A
 with sigma of 0.01
4. Uiso/Uaniso restraints and constraints
Uanis(C21) = Uanis(C21A)
Uanis(S3) = Uanis(S3A)
5. Others
 Sof(C21A)=Sof(S3A)=1-FVAR(1)
 Sof(C21)=Sof(H21)=Sof(S3)=FVAR(1)
6.a Ternary CH refined with riding coordinates:
 C8(H8), C16(H16), C24(H24)
6.b Aromatic/amide H refined with riding coordinates:
 C2(H2), C5(H5), C6(H6), C7(H7), C10(H10), C13(H13), C14(H14), C15(H15),
 C18(H18), C21(H21), C22(H22), C23(H23), C25(H25), C26(H26), C27(H27), C30(H30),
  C31(H31), C32(H32), C35(H35), C36(H36)
;
_olex2_submission_special_instructions 'No special instructions were received'

loop_
_space_group_symop_operation_xyz
'x, y, z'
'-x, -y, -z'

loop_
_atom_site_label
_atom_site_type_symbol
_atom_site_fract_x
_atom_site_fract_y
_atom_site_fract_z
_atom_site_U_iso_or_equiv
_atom_site_adp_type
_atom_site_occupancy
_atom_site_site_symmetry_order
_atom_site_calc_flag
_atom_site_refinement_flags_posn
_atom_site_refinement_flags_adp
_atom_site_refinement_flags_occupancy
_atom_site_disorder_assembly
_atom_site_disorder_group
Eu1 Eu 0.39795(3) 0.24999(3) 0.25988(2) 0.01967(10) Uani 1 1 d . . . . .
N1 N 0.4162(5) 0.0832(4) 0.3475(3) 0.0237(12) Uani 1 1 d . . . . .
N2 N 0.6493(5) 0.2013(4) 0.2746(3) 0.0251(13) Uani 1 1 d . . . . .
O1 O 0.5162(4) 0.3259(3) 0.3979(3) 0.0267(11) Uani 1 1 d . . . . .
O2 O 0.2217(4) 0.2509(3) 0.3623(3) 0.0263(11) Uani 1 1 d . . . . .
O3 O 0.5349(4) 0.4125(3) 0.2237(3) 0.0251(10) Uani 1 1 d . . . . .
O4 O 0.2435(4) 0.3364(4) 0.1708(3) 0.0292(11) Uani 1 1 d . . . . .
O5 O 0.4707(4) 0.2161(4) 0.1161(3) 0.0282(11) Uani 1 1 d . . . . .
O6 O 0.2272(4) 0.1093(3) 0.1938(3) 0.0256(10) Uani 1 1 d . . . . .
C1 C 0.4824(7) 0.3500(5) 0.4739(4) 0.0232(14) Uani 1 1 d . . . . .
C2 C 0.3380(6) 0.3330(5) 0.4991(4) 0.0242(15) Uani 1 1 d . . . . .
H2 H 0.3201 0.3557 0.5571 0.029 Uiso 1 1 calc R . . . .
C3 C 0.2232(6) 0.2850(5) 0.4426(4) 0.0243(14) Uani 1 1 d . . . . .
C4 C 0.6036(6) 0.3961(5) 0.5395(4) 0.0252(15) Uani 1 1 d . . . . .
C5 C 0.6030(6) 0.4292(5) 0.6315(4) 0.0253(15) Uani 1 1 d . . . . .
H5 H 0.5196 0.4267 0.6642 0.030 Uiso 1 1 calc R . . . .
C6 C 0.7498(9) 0.4665(6) 0.6651(5) 0.046(2) Uani 1 1 d . . . . .
H6 H 0.7757 0.4952 0.7242 0.056 Uiso 1 1 calc R . . . .
C7 C 0.8472(8) 0.4580(6) 0.6073(5) 0.041(2) Uani 1 1 d . . . . .
H7 H 0.9488 0.4786 0.6217 0.050 Uiso 1 1 calc R . . . .
C8 C 0.0697(7) 0.2619(6) 0.4770(5) 0.0337(17) Uani 1 1 d . . . . .
H8 H 0.0015 0.2879 0.4327 0.040 Uiso 1 1 calc R . . . .
C9 C 0.5239(7) 0.4808(5) 0.1668(4) 0.0272(15) Uani 1 1 d . . . . .
C10 C 0.3983(7) 0.4777(6) 0.1082(5) 0.0355(18) Uani 1 1 d . . . . .
H10 H 0.4036 0.5263 0.0608 0.043 Uiso 1 1 calc R . . . .
C11 C 0.2685(7) 0.4083(6) 0.1156(5) 0.0317(17) Uani 1 1 d . . . . .
C12 C 0.6445(7) 0.5693(6) 0.1673(5) 0.0314(16) Uani 1 1 d . . . . .
C13 C 0.6655(9) 0.6554(6) 0.1163(6) 0.054(2) Uani 1 1 d . . . . .
H13 H 0.5997 0.6665 0.0678 0.065 Uiso 1 1 calc R . . . .
C14 C 0.7955(9) 0.7271(7) 0.1426(7) 0.060(3) Uani 1 1 d . . . . .
H14 H 0.8259 0.7917 0.1143 0.073 Uiso 1 1 calc R . . . .
C15 C 0.8710(8) 0.6934(6) 0.2122(6) 0.050(2) Uani 1 1 d . . . . .
H15 H 0.9609 0.7314 0.2387 0.060 Uiso 1 1 calc R . . . .
C16 C 0.1386(8) 0.4301(7) 0.0551(6) 0.051(2) Uani 1 1 d . . . . .
H16 H 0.1704 0.4691 -0.0001 0.061 Uiso 1 1 calc R . . . .
C17 C 0.4290(7) 0.1514(5) 0.0517(4) 0.0268(15) Uani 1 1 d . . . . .
C18 C 0.3045(7) 0.0723(6) 0.0512(5) 0.039(2) Uani 1 1 d . . . . .
H18 H 0.2807 0.0266 0.0003 0.047 Uiso 1 1 calc R . . . .
C19 C 0.2161(7) 0.0582(5) 0.1209(5) 0.0304(17) Uani 1 1 d . . . . .
C20 C 0.5208(6) 0.1650(5) -0.0240(4) 0.0346(18) Uani 1 1 d D . . A 1
C21 C 0.4881(10) 0.1154(6) -0.1117(7) 0.114(11) Uani 0.671(5) 1 d D . P A 1
H21 H 0.4056 0.0645 -0.1328 0.137 Uiso 0.671(5) 1 calc R . P A 1
S3 S 0.6810(3) 0.2531(3) -0.0120(2) 0.0440(11) Uani 0.671(5) 1 d D . P A 1
C22 C 0.6167(8) 0.1642(6) -0.1613(5) 0.069(3) Uani 1 1 d D . . A 1
H22 H 0.6277 0.1473 -0.2222 0.083 Uiso 1 1 calc R . . A 1
C23 C 0.7114(7) 0.2314(5) -0.1137(5) 0.064(3) Uani 1 1 d D . . A 1
H23 H 0.7973 0.2671 -0.1386 0.077 Uiso 1 1 calc R . . A 1
C21A C 0.6597(11) 0.2386(7) -0.0213(7) 0.114(11) Uani 0.329(5) 1 d D . P A 2
S3A S 0.4832(6) 0.1075(5) -0.1259(6) 0.0440(11) Uani 0.329(5) 1 d D . P A 2
C24 C 0.0846(8) -0.0325(6) 0.1133(6) 0.046(2) Uani 1 1 d . . . . .
H24 H 0.0925 -0.0806 0.0627 0.055 Uiso 1 1 calc R . . . .
C25 C 0.3036(7) 0.0249(6) 0.3838(4) 0.0312(17) Uani 1 1 d . . . . .
H25 H 0.2171 0.0506 0.3856 0.037 Uiso 1 1 calc R . . . .
C26 C 0.3061(7) -0.0723(6) 0.4195(5) 0.0347(18) Uani 1 1 d . . . . .
H26 H 0.2227 -0.1116 0.4447 0.042 Uiso 1 1 calc R . . . .
C27 C 0.4282(8) -0.1100(6) 0.4179(5) 0.0369(18) Uani 1 1 d . . . . .
H27 H 0.4311 -0.1761 0.4423 0.044 Uiso 1 1 calc R . . . .
C28 C 0.5500(8) -0.0523(6) 0.3803(5) 0.0328(17) Uani 1 1 d . . . . .
C29 C 0.5397(7) 0.0446(5) 0.3459(4) 0.0236(14) Uani 1 1 d . . . . .
C30 C 0.7617(7) 0.2612(6) 0.2405(5) 0.0322(17) Uani 1 1 d . . . . .
H30 H 0.7519 0.3268 0.2179 0.039 Uiso 1 1 calc R . . . .
C31 C 0.8961(7) 0.2314(6) 0.2362(5) 0.0342(18) Uani 1 1 d . . . . .
H31 H 0.9758 0.2765 0.2121 0.041 Uiso 1 1 calc R . . . .
C32 C 0.9094(7) 0.1358(6) 0.2675(5) 0.0327(17) Uani 1 1 d . . . . .
H32 H 0.9980 0.1133 0.2639 0.039 Uiso 1 1 calc R . . . .
C33 C 0.7920(7) 0.0722(6) 0.3046(5) 0.0303(16) Uani 1 1 d . . . . .
C34 C 0.6627(6) 0.1089(5) 0.3076(4) 0.0209(14) Uani 1 1 d . . . . .
C35 C 0.6826(8) -0.0886(6) 0.3746(5) 0.042(2) Uani 1 1 d . . . . .
H35 H 0.6891 -0.1552 0.3962 0.051 Uiso 1 1 calc R . . . .
C36 C 0.7978(8) -0.0282(6) 0.3386(6) 0.045(2) Uani 1 1 d . . . . .
H36 H 0.8848 -0.0531 0.3358 0.054 Uiso 1 1 calc R . . . .
S1 S 0.7755(2) 0.40736(17) 0.50643(14) 0.0434(5) Uani 1 1 d . . . . .
S2 S 0.7867(2) 0.57469(16) 0.24751(14) 0.0431(5) Uani 1 1 d . . . . .
F1 F 0.0654(4) 0.3055(4) 0.5594(3) 0.0578(15) Uani 1 1 d . . . . .
F2 F 0.0254(4) 0.1590(4) 0.4850(3) 0.0551(13) Uani 1 1 d . . . . .
F3 F 0.0453(5) 0.3361(5) 0.0338(4) 0.0833(19) Uani 1 1 d . . . . .
F4 F 0.0616(6) 0.4806(5) 0.1049(4) 0.087(2) Uani 1 1 d . . . . .
F5 F 0.0744(5) -0.0839(4) 0.1932(3) 0.0641(15) Uani 1 1 d . . . . .
F6 F -0.0371(5) 0.0050(4) 0.1002(4) 0.0735(18) Uani 1 1 d . . . . .

loop_
_atom_site_aniso_label
_atom_site_aniso_U_11
_atom_site_aniso_U_22
_atom_site_aniso_U_33
_atom_site_aniso_U_23
_atom_site_aniso_U_13
_atom_site_aniso_U_12
Eu1 0.01265(14) 0.01923(18) 0.02631(17) -0.00008(12) 0.00277(12) 0.00106(11)
N1 0.020(3) 0.027(3) 0.024(3) 0.002(2) 0.005(2) 0.002(2)
N2 0.013(2) 0.031(3) 0.028(3) -0.001(3) 0.003(2) -0.002(2)
O1 0.023(2) 0.027(3) 0.029(2) -0.003(2) 0.004(2) 0.001(2)
O2 0.017(2) 0.030(3) 0.030(2) -0.002(2) 0.0069(19) 0.0008(19)
O3 0.020(2) 0.020(3) 0.032(3) 0.001(2) 0.001(2) -0.0024(19)
O4 0.017(2) 0.030(3) 0.039(3) 0.008(2) 0.000(2) 0.003(2)
O5 0.020(2) 0.031(3) 0.029(2) -0.004(2) 0.003(2) -0.005(2)
O6 0.017(2) 0.024(3) 0.034(3) -0.001(2) 0.003(2) -0.0004(19)
C1 0.022(3) 0.021(4) 0.028(3) 0.001(3) 0.004(3) 0.008(3)
C2 0.020(3) 0.025(4) 0.029(3) 0.001(3) 0.005(3) 0.005(3)
C3 0.017(3) 0.024(4) 0.034(4) 0.004(3) 0.010(3) 0.006(3)
C4 0.021(3) 0.023(4) 0.031(4) 0.000(3) -0.001(3) 0.003(3)
C5 0.016(3) 0.026(4) 0.035(4) -0.013(3) -0.001(3) 0.009(3)
C6 0.054(5) 0.044(5) 0.036(4) -0.013(4) -0.001(4) 0.000(4)
C7 0.030(4) 0.042(5) 0.050(5) -0.008(4) -0.010(4) 0.008(4)
C8 0.025(3) 0.044(5) 0.034(4) 0.000(4) 0.005(3) 0.009(3)
C9 0.027(3) 0.024(4) 0.030(4) 0.004(3) 0.005(3) 0.004(3)
C10 0.032(4) 0.036(5) 0.038(4) 0.015(4) 0.003(3) 0.006(3)
C11 0.025(3) 0.043(5) 0.027(4) 0.003(3) -0.001(3) 0.007(3)
C12 0.027(3) 0.030(4) 0.037(4) 0.007(3) 0.005(3) 0.003(3)
C13 0.043(5) 0.031(5) 0.080(6) 0.023(5) -0.012(5) -0.006(4)
C14 0.047(5) 0.037(5) 0.087(7) 0.023(5) 0.001(5) -0.016(4)
C15 0.036(4) 0.039(5) 0.066(6) -0.001(4) 0.000(4) -0.012(4)
C16 0.021(4) 0.065(6) 0.064(6) 0.013(5) -0.002(4) 0.000(4)
C17 0.020(3) 0.033(4) 0.028(4) 0.003(3) -0.001(3) 0.008(3)
C18 0.028(4) 0.044(5) 0.036(4) -0.011(4) 0.001(3) -0.014(3)
C19 0.016(3) 0.033(4) 0.039(4) -0.003(3) 0.001(3) -0.003(3)
C20 0.029(4) 0.048(5) 0.027(4) -0.001(3) 0.008(3) 0.005(3)
C21 0.120(18) 0.18(3) 0.079(15) 0.040(14) 0.082(13) 0.079(16)
S3 0.0339(16) 0.056(2) 0.0416(19) 0.0043(16) 0.0117(14) 0.0048(16)
C22 0.064(6) 0.100(9) 0.041(5) -0.021(6) 0.015(5) 0.006(6)
C23 0.056(6) 0.079(8) 0.053(6) -0.004(5) 0.026(5) -0.001(5)
C21A 0.120(18) 0.18(3) 0.079(15) 0.040(14) 0.082(13) 0.079(16)
S3A 0.0339(16) 0.056(2) 0.0416(19) 0.0043(16) 0.0117(14) 0.0048(16)
C24 0.035(4) 0.043(5) 0.052(5) -0.012(4) 0.012(4) -0.014(4)
C25 0.021(3) 0.037(5) 0.034(4) 0.007(3) 0.008(3) 0.000(3)
C26 0.029(4) 0.034(5) 0.039(4) 0.009(3) 0.013(3) -0.003(3)
C27 0.045(4) 0.026(4) 0.039(4) 0.008(3) 0.003(4) 0.006(4)
C28 0.032(4) 0.029(4) 0.037(4) 0.006(3) 0.001(3) 0.006(3)
C29 0.021(3) 0.026(4) 0.025(3) 0.002(3) 0.002(3) 0.008(3)
C30 0.020(3) 0.037(5) 0.043(4) 0.000(3) 0.011(3) 0.010(3)
C31 0.013(3) 0.046(5) 0.042(4) -0.002(4) 0.006(3) 0.002(3)
C32 0.016(3) 0.044(5) 0.040(4) -0.007(4) 0.002(3) 0.011(3)
C33 0.023(3) 0.030(4) 0.038(4) -0.006(3) -0.005(3) 0.009(3)
C34 0.019(3) 0.020(4) 0.022(3) -0.002(3) -0.001(3) 0.001(3)
C35 0.046(5) 0.034(5) 0.054(5) 0.006(4) -0.001(4) 0.025(4)
C36 0.032(4) 0.041(5) 0.068(6) 0.003(4) 0.000(4) 0.026(4)
S1 0.0259(9) 0.0533(14) 0.0503(12) -0.0106(11) -0.0011(9) 0.0080(9)
S2 0.0322(10) 0.0393(12) 0.0487(12) 0.0067(10) -0.0048(9) -0.0108(9)
F1 0.028(2) 0.106(4) 0.041(3) -0.022(3) 0.010(2) 0.014(3)
F2 0.027(2) 0.058(3) 0.075(3) 0.006(3) 0.017(2) -0.006(2)
F3 0.052(3) 0.100(5) 0.081(4) 0.028(4) -0.024(3) -0.015(3)
F4 0.063(4) 0.130(6) 0.086(4) -0.012(4) -0.014(3) 0.066(4)
F5 0.073(3) 0.040(3) 0.068(3) 0.002(3) 0.028(3) -0.022(3)
F6 0.023(2) 0.101(5) 0.086(4) -0.041(3) 0.003(2) -0.010(3)

loop_
_atom_type_symbol
_atom_type_description
_atom_type_scat_dispersion_real
_atom_type_scat_dispersion_imag
_atom_type_scat_source
C C 0.0033 0.0016 'International Tables Vol C Tables 4.2.6.8 and 6.1.1.4'
H H 0.0000 0.0000 'International Tables Vol C Tables 4.2.6.8 and 6.1.1.4'
Eu Eu -0.1578 3.6682 'International Tables Vol C Tables 4.2.6.8 and 6.1.1.4'
F F 0.0171 0.0103 'International Tables Vol C Tables 4.2.6.8 and 6.1.1.4'
N N 0.0061 0.0033 'International Tables Vol C Tables 4.2.6.8 and 6.1.1.4'
O O 0.0106 0.0060 'International Tables Vol C Tables 4.2.6.8 and 6.1.1.4'
S S 0.1246 0.1234 'International Tables Vol C Tables 4.2.6.8 and 6.1.1.4'

loop_
_geom_angle_atom_site_label_1
_geom_angle_atom_site_label_2
_geom_angle_atom_site_label_3
_geom_angle
_geom_angle_site_symmetry_1
_geom_angle_site_symmetry_3
_geom_angle_publ_flag
N2 Eu1 N1 63.31(17) . . ?
O1 Eu1 N1 80.54(16) . . ?
O1 Eu1 N2 73.40(15) . . ?
O2 Eu1 N1 80.06(16) . . ?
O2 Eu1 N2 132.67(16) . . ?
O2 Eu1 O1 71.82(14) . . ?
O2 Eu1 O3 116.14(15) . . ?
O2 Eu1 O4 81.40(16) . . ?
O2 Eu1 O5 152.35(14) . . ?
O2 Eu1 O6 83.77(14) . . ?
O3 Eu1 N1 142.18(15) . . ?
O3 Eu1 N2 82.83(16) . . ?
O3 Eu1 O1 73.68(15) . . ?
O3 Eu1 O4 72.32(15) . . ?
O3 Eu1 O5 78.29(15) . . ?
O3 Eu1 O6 140.98(15) . . ?
O4 Eu1 N1 145.49(15) . . ?
O4 Eu1 N2 144.96(17) . . ?
O4 Eu1 O1 120.38(16) . . ?
O5 Eu1 N1 103.18(16) . . ?
O5 Eu1 N2 69.73(15) . . ?
O5 Eu1 O1 135.80(14) . . ?
O5 Eu1 O4 81.12(16) . . ?
O6 Eu1 N1 70.65(15) . . ?
O6 Eu1 N2 108.84(15) . . ?
O6 Eu1 O1 145.02(15) . . ?
O6 Eu1 O4 78.63(15) . . ?
O6 Eu1 O5 71.88(14) . . ?
C25 N1 Eu1 122.6(5) . . ?
C25 N1 C29 117.4(6) . . ?
C29 N1 Eu1 119.4(4) . . ?
C30 N2 Eu1 120.4(5) . . ?
C30 N2 C34 119.2(6) . . ?
C34 N2 Eu1 119.9(4) . . ?
C1 O1 Eu1 138.2(4) . . ?
C3 O2 Eu1 134.8(4) . . ?
C9 O3 Eu1 136.6(4) . . ?
C11 O4 Eu1 132.4(4) . . ?
C17 O5 Eu1 138.1(4) . . ?
C19 O6 Eu1 134.5(4) . . ?
O1 C1 C2 123.6(6) . . ?
O1 C1 C4 116.3(5) . . ?
C2 C1 C4 120.1(6) . . ?
C1 C2 H2 119.0 . . ?
C3 C2 C1 122.1(6) . . ?
C3 C2 H2 119.0 . . ?
O2 C3 C2 129.4(6) . . ?
O2 C3 C8 111.3(5) . . ?
C2 C3 C8 119.2(6) . . ?
C1 C4 S1 117.4(5) . . ?
C5 C4 C1 130.5(6) . . ?
C5 C4 S1 112.1(4) . . ?
C4 C5 H5 126.0 . . ?
C6 C5 C4 107.9(6) . . ?
C6 C5 H5 126.0 . . ?
C5 C6 H6 122.7 . . ?
C7 C6 C5 114.5(6) . . ?
C7 C6 H6 122.7 . . ?
C6 C7 H7 123.0 . . ?
C6 C7 S1 114.1(6) . . ?
S1 C7 H7 123.0 . . ?
C3 C8 H8 109.3 . . ?
F1 C8 C3 112.7(5) . . ?
F1 C8 H8 109.3 . . ?
F2 C8 C3 108.9(6) . . ?
F2 C8 H8 109.3 . . ?
F2 C8 F1 107.2(6) . . ?
O3 C9 C10 123.2(6) . . ?
O3 C9 C12 116.5(6) . . ?
C10 C9 C12 120.2(7) . . ?
C9 C10 H10 118.0 . . ?
C11 C10 C9 123.9(7) . . ?
C11 C10 H10 118.0 . . ?
O4 C11 C10 126.9(6) . . ?
O4 C11 C16 117.6(6) . . ?
C10 C11 C16 115.2(7) . . ?
C9 C12 S2 118.1(5) . . ?
C13 C12 C9 131.1(7) . . ?
C13 C12 S2 110.8(5) . . ?
C12 C13 H13 123.4 . . ?
C12 C13 C14 113.1(8) . . ?
C14 C13 H13 123.4 . . ?
C13 C14 H14 123.9 . . ?
C15 C14 C13 112.3(8) . . ?
C15 C14 H14 123.9 . . ?
C14 C15 H15 123.9 . . ?
C14 C15 S2 112.2(6) . . ?
S2 C15 H15 123.9 . . ?
C11 C16 H16 112.0 . . ?
F3 C16 C11 107.9(7) . . ?
F3 C16 H16 112.0 . . ?
F4 C16 C11 108.3(7) . . ?
F4 C16 H16 112.0 . . ?
F4 C16 F3 104.1(7) . . ?
O5 C17 C18 123.7(6) . . ?
O5 C17 C20 114.9(6) . . ?
C18 C17 C20 121.4(6) . . ?
C17 C18 H18 118.7 . . ?
C19 C18 C17 122.6(6) . . ?
C19 C18 H18 118.7 . . ?
O6 C19 C18 129.1(6) . . ?
O6 C19 C24 113.1(6) . . ?
C18 C19 C24 117.8(6) . . ?
C17 C20 S3 118.0(5) . . ?
C21 C20 C17 127.0(7) . . ?
C21 C20 S3 114.9(6) . . ?
C20 C21 H21 128.7 . . ?
C20 C21 C22 102.5(7) . . ?
C22 C21 H21 128.7 . . ?
C23 S3 C20 90.3(3) . . ?
C21 C22 H22 123.1 . . ?
C23 C22 C21 113.8(6) . . ?
C23 C22 H22 123.1 . . ?
S3 C23 H23 120.8 . . ?
C22 C23 S3 118.5(6) . . ?
C22 C23 H23 120.8 . . ?
C19 C24 H24 110.6 . . ?
F5 C24 C19 109.7(6) . . ?
F5 C24 H24 110.6 . . ?
F6 C24 C19 109.0(7) . . ?
F6 C24 H24 110.6 . . ?
F6 C24 F5 106.2(6) . . ?
N1 C25 H25 118.4 . . ?
N1 C25 C26 123.1(7) . . ?
C26 C25 H25 118.4 . . ?
C25 C26 H26 120.3 . . ?
C27 C26 C25 119.3(7) . . ?
C27 C26 H26 120.3 . . ?
C26 C27 H27 120.0 . . ?
C26 C27 C28 120.1(7) . . ?
C28 C27 H27 120.0 . . ?
C27 C28 C29 117.4(7) . . ?
C27 C28 C35 123.1(7) . . ?
C29 C28 C35 119.5(7) . . ?
N1 C29 C28 122.7(6) . . ?
N1 C29 C34 117.2(6) . . ?
C28 C29 C34 120.1(6) . . ?
N2 C30 H30 118.8 . . ?
N2 C30 C31 122.4(7) . . ?
C31 C30 H30 118.8 . . ?
C30 C31 H31 120.7 . . ?
C32 C31 C30 118.7(6) . . ?
C32 C31 H31 120.7 . . ?
C31 C32 H32 120.2 . . ?
C31 C32 C33 119.5(6) . . ?
C33 C32 H32 120.2 . . ?
C32 C33 C34 118.0(7) . . ?
C32 C33 C36 122.6(7) . . ?
C34 C33 C36 119.4(6) . . ?
N2 C34 C29 118.8(6) . . ?
N2 C34 C33 122.1(6) . . ?
C33 C34 C29 119.1(6) . . ?
C28 C35 H35 119.9 . . ?
C36 C35 C28 120.3(7) . . ?
C36 C35 H35 119.9 . . ?
C33 C36 H36 119.2 . . ?
C35 C36 C33 121.6(7) . . ?
C35 C36 H36 119.2 . . ?
C7 S1 C4 91.3(3) . . ?
C15 S2 C12 91.6(4) . . ?

loop_
_geom_bond_atom_site_label_1
_geom_bond_atom_site_label_2
_geom_bond_distance
_geom_bond_site_symmetry_2
_geom_bond_publ_flag
Eu1 N1 2.591(6) . ?
Eu1 N2 2.582(5) . ?
Eu1 O1 2.378(4) . ?
Eu1 O2 2.335(4) . ?
Eu1 O3 2.348(4) . ?
Eu1 O4 2.369(5) . ?
Eu1 O5 2.359(4) . ?
Eu1 O6 2.351(4) . ?
N1 C25 1.325(8) . ?
N1 C29 1.369(8) . ?
N2 C30 1.318(8) . ?
N2 C34 1.343(8) . ?
O1 C1 1.254(7) . ?
O2 C3 1.272(7) . ?
O3 C9 1.252(8) . ?
O4 C11 1.251(8) . ?
O5 C17 1.266(7) . ?
O6 C19 1.262(7) . ?
C1 C2 1.413(8) . ?
C1 C4 1.476(8) . ?
C2 H2 0.9500 . ?
C2 C3 1.366(8) . ?
C3 C8 1.543(8) . ?
C4 C5 1.434(8) . ?
C4 S1 1.708(6) . ?
C5 H5 0.9500 . ?
C5 C6 1.425(9) . ?
C6 H6 0.9500 . ?
C6 C7 1.323(10) . ?
C7 H7 0.9500 . ?
C7 S1 1.677(7) . ?
C8 H8 1.0000 . ?
C8 F1 1.358(7) . ?
C8 F2 1.343(8) . ?
C9 C10 1.416(9) . ?
C9 C12 1.452(9) . ?
C10 H10 0.9500 . ?
C10 C11 1.381(9) . ?
C11 C16 1.547(10) . ?
C12 C13 1.356(10) . ?
C12 S2 1.721(7) . ?
C13 H13 0.9500 . ?
C13 C14 1.415(10) . ?
C14 H14 0.9500 . ?
C14 C15 1.344(11) . ?
C15 H15 0.9500 . ?
C15 S2 1.706(8) . ?
C16 H16 1.0000 . ?
C16 F3 1.385(9) . ?
C16 F4 1.341(10) . ?
C17 C18 1.400(9) . ?
C17 C20 1.457(8) . ?
C18 H18 0.9500 . ?
C18 C19 1.365(9) . ?
C19 C24 1.532(9) . ?
C20 C21 1.441(9) . ?
C20 S3 1.704(7) . ?
C21 H21 0.9500 . ?
C21 C22 1.496(9) . ?
S3 C23 1.594(8) . ?
C22 H22 0.9500 . ?
C22 C23 1.289(7) . ?
C23 H23 0.9500 . ?
C24 H24 1.0000 . ?
C24 F5 1.369(9) . ?
C24 F6 1.347(9) . ?
C25 H25 0.9500 . ?
C25 C26 1.394(10) . ?
C26 H26 0.9500 . ?
C26 C27 1.351(10) . ?
C27 H27 0.9500 . ?
C27 C28 1.395(10) . ?
C28 C29 1.398(9) . ?
C28 C35 1.439(10) . ?
C29 C34 1.442(8) . ?
C30 H30 0.9500 . ?
C30 C31 1.412(9) . ?
C31 H31 0.9500 . ?
C31 C32 1.372(10) . ?
C32 H32 0.9500 . ?
C32 C33 1.393(9) . ?
C33 C34 1.409(9) . ?
C33 C36 1.430(10) . ?
C35 H35 0.9500 . ?
C35 C36 1.353(11) . ?
C36 H36 0.9500 . ?

loop_
_geom_torsion_atom_site_label_1
_geom_torsion_atom_site_label_2
_geom_torsion_atom_site_label_3
_geom_torsion_atom_site_label_4
_geom_torsion
_geom_torsion_site_symmetry_1
_geom_torsion_site_symmetry_2
_geom_torsion_site_symmetry_3
_geom_torsion_site_symmetry_4
_geom_torsion_publ_flag
Eu1 N1 C25 C26 170.4(5) . . . . ?
Eu1 N1 C29 C28 -170.6(5) . . . . ?
Eu1 N1 C29 C34 10.1(7) . . . . ?
Eu1 N2 C30 C31 -171.4(5) . . . . ?
Eu1 N2 C34 C29 -8.6(7) . . . . ?
Eu1 N2 C34 C33 170.4(4) . . . . ?
Eu1 O1 C1 C2 0.7(11) . . . . ?
Eu1 O1 C1 C4 179.1(4) . . . . ?
Eu1 O2 C3 C2 -2.0(12) . . . . ?
Eu1 O2 C3 C8 -179.5(4) . . . . ?
Eu1 O3 C9 C10 7.5(11) . . . . ?
Eu1 O3 C9 C12 -176.6(4) . . . . ?
Eu1 O4 C11 C10 -19.0(11) . . . . ?
Eu1 O4 C11 C16 167.6(5) . . . . ?
Eu1 O5 C17 C18 2.0(11) . . . . ?
Eu1 O5 C17 C20 -178.2(4) . . . . ?
Eu1 O6 C19 C18 -2.6(12) . . . . ?
Eu1 O6 C19 C24 176.4(5) . . . . ?
N1 C25 C26 C27 0.2(10) . . . . ?
N1 C29 C34 N2 -1.0(8) . . . . ?
N1 C29 C34 C33 180.0(5) . . . . ?
N2 C30 C31 C32 1.0(10) . . . . ?
O1 C1 C2 C3 2.4(11) . . . . ?
O1 C1 C4 C5 -178.2(7) . . . . ?
O1 C1 C4 S1 -2.2(9) . . . . ?
O2 C3 C8 F1 -174.4(6) . . . . ?
O2 C3 C8 F2 66.8(8) . . . . ?
O3 C9 C10 C11 9.5(12) . . . . ?
O3 C9 C12 C13 -179.2(8) . . . . ?
O3 C9 C12 S2 -2.3(9) . . . . ?
O4 C11 C16 F3 -35.8(10) . . . . ?
O4 C11 C16 F4 76.3(9) . . . . ?
O5 C17 C18 C19 0.2(12) . . . . ?
O5 C17 C20 C21 -168.6(5) . . . . ?
O5 C17 C20 S3 7.8(8) . . . . ?
O6 C19 C24 F5 -44.1(9) . . . . ?
O6 C19 C24 F6 71.8(8) . . . . ?
C1 C2 C3 O2 -1.8(12) . . . . ?
C1 C2 C3 C8 175.6(6) . . . . ?
C1 C4 C5 C6 179.0(7) . . . . ?
C1 C4 S1 C7 -178.6(6) . . . . ?
C2 C1 C4 C5 0.3(11) . . . . ?
C2 C1 C4 S1 176.3(5) . . . . ?
C2 C3 C8 F1 7.8(10) . . . . ?
C2 C3 C8 F2 -111.0(7) . . . . ?
C4 C1 C2 C3 -176.0(6) . . . . ?
C4 C5 C6 C7 -2.6(10) . . . . ?
C5 C4 S1 C7 -1.9(6) . . . . ?
C5 C6 C7 S1 1.3(10) . . . . ?
C6 C7 S1 C4 0.4(7) . . . . ?
C9 C10 C11 O4 -3.4(13) . . . . ?
C9 C10 C11 C16 170.2(7) . . . . ?
C9 C12 C13 C14 176.0(8) . . . . ?
C9 C12 S2 C15 -176.7(6) . . . . ?
C10 C9 C12 C13 -3.1(13) . . . . ?
C10 C9 C12 S2 173.8(6) . . . . ?
C10 C11 C16 F3 150.0(7) . . . . ?
C10 C11 C16 F4 -97.8(8) . . . . ?
C12 C9 C10 C11 -166.3(7) . . . . ?
C12 C13 C14 C15 0.7(13) . . . . ?
C13 C12 S2 C15 0.8(7) . . . . ?
C13 C14 C15 S2 -0.1(11) . . . . ?
C14 C15 S2 C12 -0.4(8) . . . . ?
C17 C18 C19 O6 0.2(14) . . . . ?
C17 C18 C19 C24 -178.8(7) . . . . ?
C17 C20 C21 C22 176.5(7) . . . . ?
C17 C20 S3 C23 -176.8(6) . . . . ?
C18 C17 C20 C21 11.2(9) . . . . ?
C18 C17 C20 S3 -172.3(6) . . . . ?
C18 C19 C24 F5 135.0(8) . . . . ?
C18 C19 C24 F6 -109.0(8) . . . . ?
C20 C17 C18 C19 -179.6(7) . . . . ?
C20 C21 C22 C23 0.0(2) . . . . ?
C20 S3 C23 C22 -0.1(4) . . . . ?
C21 C20 S3 C23 0.0(3) . . . . ?
C21 C22 C23 S3 0.1(4) . . . . ?
S3 C20 C21 C22 -0.01(17) . . . . ?
C25 N1 C29 C28 0.2(9) . . . . ?
C25 N1 C29 C34 -179.1(5) . . . . ?
C25 C26 C27 C28 -0.3(11) . . . . ?
C26 C27 C28 C29 0.4(10) . . . . ?
C26 C27 C28 C35 -178.7(7) . . . . ?
C27 C28 C29 N1 -0.4(10) . . . . ?
C27 C28 C29 C34 178.9(6) . . . . ?
C27 C28 C35 C36 -179.0(7) . . . . ?
C28 C29 C34 N2 179.7(6) . . . . ?
C28 C29 C34 C33 0.6(9) . . . . ?
C28 C35 C36 C33 -0.5(12) . . . . ?
C29 N1 C25 C26 -0.1(9) . . . . ?
C29 C28 C35 C36 1.9(11) . . . . ?
C30 N2 C34 C29 179.1(6) . . . . ?
C30 N2 C34 C33 -1.8(9) . . . . ?
C30 C31 C32 C33 -1.6(10) . . . . ?
C31 C32 C33 C34 0.6(10) . . . . ?
C31 C32 C33 C36 180.0(6) . . . . ?
C32 C33 C34 N2 1.2(9) . . . . ?
C32 C33 C34 C29 -179.8(6) . . . . ?
C32 C33 C36 C35 179.8(7) . . . . ?
C34 N2 C30 C31 0.7(10) . . . . ?
C34 C33 C36 C35 -0.8(11) . . . . ?
C35 C28 C29 N1 178.7(6) . . . . ?
C35 C28 C29 C34 -2.0(9) . . . . ?
C36 C33 C34 N2 -178.2(6) . . . . ?
C36 C33 C34 C29 0.8(9) . . . . ?
S1 C4 C5 C6 2.8(8) . . . . ?
S2 C12 C13 C14 -1.0(10) . . . . ?
